data_7219390
loop_
_publ_author_name
'zhang, xiutang'
'Fan, Liming'
'Fan, Weiliu'
'Li, Bin'
'Liu, Xinzheng'
'Zhao, Xian'

_publ_section_title
;
 Syntheses, Structures, Topologies, and Luminescence Properties of Four
 Coordination Polymers Based on Bifunctional 6-(4-pyridyl)-terephthalic
 Acid and Bis(imidazole) Bridging Linkers
;
_journal_name_full 'RSC Adv.'
_journal_paper_doi 10.1039/C4RA13501F
_journal_year 2015
_chemical_formula_sum 'C20 H18 Cd N3 O6'
_chemical_formula_weight 508.77
_chemical_name_systematic
; 
 ? 
;
_space_group_IT_number 15
_symmetry_cell_setting monoclinic
_symmetry_space_group_name_Hall '-C 2yc'
_symmetry_space_group_name_H-M 'C 1 2/c 1'
_atom_sites_solution_hydrogens geom
_atom_sites_solution_primary direct
_atom_sites_solution_secondary difmap
_audit_creation_method SHELXL-97
_audit_update_record
;
2014-10-26 deposited with the CCDC.
2015-01-23 downloaded from the CCDC.
;
_cell_angle_alpha 90.00
_cell_angle_beta 96.494(2)
_cell_angle_gamma 90.00
_cell_formula_units_Z 8
_cell_length_a 11.979(2)
_cell_length_b 18.789(4)
_cell_length_c 18.662(5)
_cell_measurement_reflns_used 8747
_cell_measurement_temperature 296(2)
_cell_measurement_theta_max 28.34
_cell_measurement_theta_min 2.21
_cell_volume 4173.4(16)
_computing_cell_refinement 'Bruker SMART'
_computing_data_collection 'Bruker SMART'
_computing_data_reduction 'Bruker SAINT'
_computing_molecular_graphics 'Bruker SHELXTL'
_computing_publication_material 'Bruker SHELXTL'
_computing_structure_refinement 'SHELXL-97 (Sheldrick, 1997)'
_computing_structure_solution 'SHELXS-97 (Sheldrick, 1990)'
_diffrn_ambient_temperature 296(2)
_diffrn_measured_fraction_theta_full 0.999
_diffrn_measured_fraction_theta_max 0.999
_diffrn_measurement_device_type 'CCD area detector'
_diffrn_measurement_method 'phi and omega scans'
_diffrn_radiation_monochromator graphite
_diffrn_radiation_source 'fine-focus sealed tube'
_diffrn_radiation_type MoK\a
_diffrn_radiation_wavelength 0.71073
_diffrn_reflns_av_R_equivalents 0.0166
_diffrn_reflns_av_sigmaI/netI 0.0179
_diffrn_reflns_limit_h_max 14
_diffrn_reflns_limit_h_min -13
_diffrn_reflns_limit_k_max 22
_diffrn_reflns_limit_k_min -13
_diffrn_reflns_limit_l_max 22
_diffrn_reflns_limit_l_min -22
_diffrn_reflns_number 10389
_diffrn_reflns_theta_full 25.00
_diffrn_reflns_theta_max 25.00
_diffrn_reflns_theta_min 2.03
_exptl_absorpt_coefficient_mu 1.088
_exptl_absorpt_correction_T_max 0.7958
_exptl_absorpt_correction_T_min 0.6403
_exptl_absorpt_correction_type multi-scan
_exptl_absorpt_process_details SADABS
_exptl_crystal_colour colorless
_exptl_crystal_density_diffrn 1.619
_exptl_crystal_density_method 'not measured'
_exptl_crystal_description block
_exptl_crystal_F_000 2040
_exptl_crystal_size_max 0.45
_exptl_crystal_size_mid 0.38
_exptl_crystal_size_min 0.22
_refine_diff_density_max 1.933
_refine_diff_density_min -0.498
_refine_diff_density_rms 0.098
_refine_ls_extinction_method none
_refine_ls_goodness_of_fit_ref 1.000
_refine_ls_hydrogen_treatment mixed
_refine_ls_matrix_type full
_refine_ls_number_parameters 288
_refine_ls_number_reflns 3680
_refine_ls_number_restraints 6
_refine_ls_restrained_S_all 1.002
_refine_ls_R_factor_all 0.0330
_refine_ls_R_factor_gt 0.0305
_refine_ls_shift/su_max 0.001
_refine_ls_shift/su_mean 0.000
_refine_ls_structure_factor_coef Fsqd
_refine_ls_weighting_details 'calc w=1/[\s^2^(Fo^2^)+(0.0840P)^2^+13.7127P] where P=(Fo^2^+2Fc^2^)/3'
_refine_ls_weighting_scheme calc
_refine_ls_wR_factor_gt 0.1121
_refine_ls_wR_factor_ref 0.1156
_reflns_number_gt 3414
_reflns_number_total 3680
_reflns_threshold_expression >2sigma(I)
_cod_data_source_file c4ra13501f2.cif
_cod_data_source_block z
_cod_depositor_comments
;
The following automatic conversions were performed:

'_symmetry_cell_setting' value 'Monoclinic' changed to 'monoclinic'
according to
/usr/data/users/saulius/crontab/automatic-downloads/rss-feeds/RSC/lib/dictionaries/cif_core.dic
dictionary named 'cif_core.dic' version 2.4.2 from 2011-04-26.

'_exptl_absorpt_correction_type' value 'Multi-scan' changed to
'multi-scan' according to
/usr/data/users/saulius/crontab/automatic-downloads/rss-feeds/RSC/lib/dictionaries/cif_core.dic
dictionary named 'cif_core.dic' version 2.4.2 from 2011-04-26.

Automatic conversion script
Id: cif_fix_values 3008 2015-01-20 13:52:24Z robertas 
;
_cod_original_cell_volume 4173.4(15)
_cod_original_sg_symbol_H-M C2/c
_cod_database_code 7219390

loop_
_symmetry_equiv_pos_as_xyz
'x, y, z'
'-x, y, -z+1/2'
'x+1/2, y+1/2, z'
'-x+1/2, y+1/2, -z+1/2'
'-x, -y, -z'
'x, -y, z-1/2'
'-x+1/2, -y+1/2, -z'
'x+1/2, -y+1/2, z-1/2'

loop_
_atom_site_label
_atom_site_type_symbol
_atom_site_fract_x
_atom_site_fract_y
_atom_site_fract_z
_atom_site_U_iso_or_equiv
_atom_site_adp_type
_atom_site_occupancy
_atom_site_symmetry_multiplicity
_atom_site_calc_flag
_atom_site_refinement_flags
C1 C 0.6242(4) 0.1270(2) 0.4317(2) 0.0414(10) Uani 1 1 d .
H1 H 0.6981 0.1355 0.4233 0.050 Uiso 1 1 calc R
C2 C 0.5415(4) 0.1330(3) 0.3748(2) 0.0416(9) Uani 1 1 d .
H2 H 0.5600 0.1455 0.3293 0.050 Uiso 1 1 calc R
C3 C 0.4306(3) 0.12032(17) 0.3852(2) 0.0286(8) Uani 1 1 d .
C4 C 0.4091(3) 0.1010(2) 0.4547(2) 0.0330(8) Uani 1 1 d .
H4 H 0.3362 0.0915 0.4644 0.040 Uiso 1 1 calc R
C5 C 0.4974(3) 0.0964(2) 0.5084(2) 0.0356(8) Uani 1 1 d .
H5 H 0.4820 0.0834 0.5543 0.043 Uiso 1 1 calc R
C6 C 0.3412(3) 0.13040(19) 0.32466(19) 0.0284(7) Uani 1 1 d .
C7 C 0.3398(3) 0.19322(19) 0.28454(19) 0.0303(7) Uani 1 1 d .
H7 H 0.3938 0.2279 0.2973 0.036 Uiso 1 1 calc R
C8 C 0.2598(3) 0.2048(2) 0.22624(19) 0.0325(8) Uani 1 1 d .
C9 C 0.1780(3) 0.1536(2) 0.2077(2) 0.0388(9) Uani 1 1 d .
H9 H 0.1241 0.1608 0.1684 0.047 Uiso 1 1 calc R
C10 C 0.1770(3) 0.0920(2) 0.2479(2) 0.0387(9) Uani 1 1 d .
H10 H 0.1209 0.0583 0.2362 0.046 Uiso 1 1 calc R
C11 C 0.2583(3) 0.07942(19) 0.30532(19) 0.0306(7) Uani 1 1 d .
C12 C 0.2580(3) 0.00833(19) 0.34251(18) 0.0312(8) Uani 1 1 d .
C13 C 0.2633(3) 0.2701(2) 0.1808(2) 0.0357(8) Uani 1 1 d .
C14 C 0.4663(3) 0.3169(2) 0.0318(2) 0.0391(9) Uani 1 1 d .
H14 H 0.4614 0.2772 0.0610 0.047 Uiso 1 1 calc R
C15 C 0.5292(4) 0.3925(2) -0.0422(3) 0.0423(10) Uani 1 1 d .
H15 H 0.5734 0.4151 -0.0732 0.051 Uiso 1 1 calc R
C16 C 0.4294(3) 0.4146(2) -0.0235(2) 0.0398(9) Uani 1 1 d .
H16 H 0.3927 0.4562 -0.0397 0.048 Uiso 1 1 calc R
C17 C 0.6534(3) 0.2882(2) -0.0046(2) 0.0359(8) Uani 1 1 d .
C18 C 0.6731(3) 0.2478(2) -0.0644(2) 0.0382(8) Uani 1 1 d .
C19 C 0.7264(3) 0.2904(2) 0.0578(2) 0.0384(9) Uani 1 1 d .
H19 H 0.7084 0.3179 0.0963 0.046 Uiso 1 1 calc R
C20 C 0.5923(4) 0.2440(3) -0.1315(3) 0.0525(11) Uani 1 1 d .
H20A H 0.5183 0.2341 -0.1189 0.079 Uiso 1 1 calc R
H20B H 0.6149 0.2068 -0.1620 0.079 Uiso 1 1 calc R
H20C H 0.5918 0.2886 -0.1565 0.079 Uiso 1 1 calc R
Cd1 Cd 0.24791(2) 0.382910(13) 0.089830(13) 0.02718(14) Uani 1 1 d .
N1 N 0.6046(3) 0.10961(16) 0.49813(17) 0.0319(7) Uani 1 1 d .
N2 N 0.5519(3) 0.32968(17) -0.00611(19) 0.0364(7) Uani 1 1 d .
N3 N 0.3900(3) 0.36683(18) 0.02291(18) 0.0349(7) Uani 1 1 d .
O1 O 0.3412(2) -0.03127(15) 0.34348(16) 0.0435(7) Uani 1 1 d .
O2 O 0.1733(3) -0.00902(16) 0.37063(19) 0.0533(8) Uani 1 1 d .
O3 O 0.3363(3) 0.31684(18) 0.19709(19) 0.0599(9) Uani 1 1 d .
O4 O 0.1947(3) 0.27532(18) 0.12561(17) 0.0545(8) Uani 1 1 d .
O1W O 0.7702(12) 0.4660(5) 0.1075(7) 0.164(3) Uani 1 1 d D
O2W O 0.4139(6) 0.4097(6) 0.3193(4) 0.135(2) Uani 1 1 d D
H3W H 0.457(5) 0.4405(17) 0.338(4) 0.12(3) Uiso 1 1 d D
H1W H 0.819(3) 0.463(7) 0.143(3) 0.29(6) Uiso 1 1 d D
H4W H 0.439(5) 0.3689(10) 0.323(3) 0.06(2) Uiso 1 1 d D
H2W H 0.7053(16) 0.464(5) 0.117(3) 0.10(4) Uiso 1 1 d D

loop_
_atom_site_aniso_label
_atom_site_aniso_U_11
_atom_site_aniso_U_22
_atom_site_aniso_U_33
_atom_site_aniso_U_23
_atom_site_aniso_U_13
_atom_site_aniso_U_12
C1 0.029(2) 0.059(3) 0.036(2) 0.0082(18) 0.0022(17) -0.0080(17)
C2 0.035(2) 0.060(3) 0.0298(19) 0.0118(18) 0.0048(16) -0.0059(19)
C3 0.032(2) 0.0251(18) 0.0275(18) 0.0022(12) 0.0003(15) -0.0001(13)
C4 0.0279(18) 0.043(2) 0.0282(18) 0.0039(16) 0.0035(14) -0.0018(16)
C5 0.037(2) 0.046(2) 0.0247(17) 0.0017(16) 0.0051(15) -0.0028(18)
C6 0.0294(18) 0.0301(17) 0.0255(17) 0.0024(14) 0.0016(14) 0.0045(14)
C7 0.0337(19) 0.0267(17) 0.0310(17) -0.0005(14) 0.0059(15) 0.0006(14)
C8 0.0349(19) 0.0331(19) 0.0301(17) 0.0042(15) 0.0069(15) 0.0111(15)
C9 0.036(2) 0.042(2) 0.036(2) 0.0053(16) -0.0048(16) 0.0046(16)
C10 0.036(2) 0.035(2) 0.043(2) 0.0029(17) -0.0044(17) -0.0021(17)
C11 0.0320(18) 0.0308(18) 0.0287(17) 0.0009(14) 0.0026(14) 0.0035(14)
C12 0.036(2) 0.0312(19) 0.0264(18) -0.0010(14) 0.0038(15) -0.0013(15)
C13 0.038(2) 0.034(2) 0.0363(19) 0.0080(16) 0.0089(16) 0.0126(17)
C14 0.032(2) 0.034(2) 0.053(2) 0.0108(17) 0.0158(17) 0.0064(16)
C15 0.036(2) 0.038(2) 0.054(3) 0.0124(18) 0.0142(19) 0.0037(17)
C16 0.036(2) 0.033(2) 0.051(2) 0.0097(17) 0.0071(17) 0.0071(16)
C17 0.0262(18) 0.0321(19) 0.052(2) 0.0070(16) 0.0146(16) 0.0065(15)
C18 0.0286(18) 0.041(2) 0.046(2) 0.0072(17) 0.0115(16) 0.0039(16)
C19 0.0319(19) 0.040(2) 0.046(2) 0.0014(17) 0.0141(17) 0.0061(16)
C20 0.036(2) 0.070(3) 0.052(3) -0.002(2) 0.0032(19) 0.008(2)
Cd1 0.0255(2) 0.0272(2) 0.0285(2) 0.00005(8) 0.00159(12) 0.00461(8)
N1 0.0304(17) 0.0355(17) 0.0287(16) 0.0009(12) -0.0006(13) -0.0051(12)
N2 0.0273(15) 0.0353(17) 0.0483(19) 0.0070(14) 0.0120(14) 0.0075(13)
N3 0.0278(16) 0.0344(16) 0.0434(18) 0.0011(14) 0.0086(13) 0.0052(13)
O1 0.0402(15) 0.0353(14) 0.0561(17) 0.0145(13) 0.0100(13) 0.0057(12)
O2 0.0534(19) 0.0423(17) 0.070(2) 0.0170(15) 0.0295(16) 0.0093(14)
O3 0.072(2) 0.0457(18) 0.0573(19) 0.0199(15) -0.0118(17) -0.0071(16)
O4 0.0544(19) 0.0527(19) 0.0529(18) 0.0255(15) -0.0096(15) 0.0006(15)
O1W 0.177(8) 0.107(6) 0.221(10) -0.014(6) 0.081(10) -0.001(7)
O2W 0.112(5) 0.170(7) 0.118(5) -0.003(6) -0.004(4) 0.031(6)

loop_
_atom_type_symbol
_atom_type_description
_atom_type_scat_dispersion_real
_atom_type_scat_dispersion_imag
_atom_type_scat_source
C C 0.0033 0.0016 'International Tables Vol C Tables 4.2.6.8 and 6.1.1.4'
H H 0.0000 0.0000 'International Tables Vol C Tables 4.2.6.8 and 6.1.1.4'
N N 0.0061 0.0033 'International Tables Vol C Tables 4.2.6.8 and 6.1.1.4'
O O 0.0106 0.0060 'International Tables Vol C Tables 4.2.6.8 and 6.1.1.4'
Cd Cd -0.8075 1.2024 'International Tables Vol C Tables 4.2.6.8 and 6.1.1.4'

loop_
_geom_angle_atom_site_label_1
_geom_angle_atom_site_label_2
_geom_angle_atom_site_label_3
_geom_angle
_geom_angle_site_symmetry_1
_geom_angle_site_symmetry_3
N1 C1 C2 123.6(4) . .
N1 C1 H1 118.2 . .
C2 C1 H1 118.2 . .
C1 C2 C3 119.8(4) . .
C1 C2 H2 120.1 . .
C3 C2 H2 120.1 . .
C2 C3 C4 117.0(4) . .
C2 C3 C6 119.7(3) . .
C4 C3 C6 123.3(4) . .
C5 C4 C3 119.1(4) . .
C5 C4 H4 120.4 . .
C3 C4 H4 120.5 . .
N1 C5 C4 123.6(3) . .
N1 C5 H5 118.2 . .
C4 C5 H5 118.2 . .
C11 C6 C7 118.4(3) . .
C11 C6 C3 122.8(3) . .
C7 C6 C3 118.8(3) . .
C8 C7 C6 121.3(3) . .
C8 C7 H7 119.3 . .
C6 C7 H7 119.3 . .
C7 C8 C9 119.5(3) . .
C7 C8 C13 121.0(4) . .
C9 C8 C13 119.4(3) . .
C10 C9 C8 119.7(4) . .
C10 C9 H9 120.1 . .
C8 C9 H9 120.1 . .
C9 C10 C11 121.0(4) . .
C9 C10 H10 119.5 . .
C11 C10 H10 119.5 . .
C10 C11 C6 120.0(3) . .
C10 C11 C12 118.0(3) . .
C6 C11 C12 121.9(3) . .
O1 C12 O2 122.1(3) . .
O1 C12 C11 119.6(3) . .
O2 C12 C11 118.3(3) . .
O1 C12 Cd1 61.97(19) . 4_545
O2 C12 Cd1 60.1(2) . 4_545
C11 C12 Cd1 178.4(3) . 4_545
O4 C13 O3 121.5(4) . .
O4 C13 C8 118.4(4) . .
O3 C13 C8 120.1(4) . .
O4 C13 Cd1 55.2(2) . .
O3 C13 Cd1 66.4(2) . .
C8 C13 Cd1 173.5(3) . .
N3 C14 N2 111.9(3) . .
N3 C14 H14 124.0 . .
N2 C14 H14 124.0 . .
C16 C15 N2 105.6(4) . .
C16 C15 H15 127.2 . .
N2 C15 H15 127.2 . .
C15 C16 N3 110.0(3) . .
C15 C16 H16 125.0 . .
N3 C16 H16 125.0 . .
C19 C17 C18 123.1(3) . .
C19 C17 N2 117.0(4) . .
C18 C17 N2 119.9(4) . .
C17 C18 C19 115.7(4) . 7_655
C17 C18 C20 123.0(4) . .
C19 C18 C20 121.3(4) 7_655 .
C17 C19 C18 121.3(4) . 7_655
C17 C19 H19 119.4 . .
C18 C19 H19 119.4 7_655 .
C18 C20 H20A 109.5 . .
C18 C20 H20B 109.5 . .
H20A C20 H20B 109.5 . .
C18 C20 H20C 109.4 . .
H20A C20 H20C 109.5 . .
H20B C20 H20C 109.5 . .
N3 Cd1 O4 107.65(13) . .
N3 Cd1 N1 98.30(12) . 8_455
O4 Cd1 N1 93.65(11) . 8_455
N3 Cd1 O2 89.31(11) . 4
O4 Cd1 O2 144.24(12) . 4
N1 Cd1 O2 115.30(12) 8_455 4
N3 Cd1 O1 143.27(11) . 4
O4 Cd1 O1 107.31(12) . 4
N1 Cd1 O1 90.37(11) 8_455 4
O2 Cd1 O1 55.13(10) 4 4
N3 Cd1 O3 95.76(13) . .
O4 Cd1 O3 54.57(11) . .
N1 Cd1 O3 147.96(11) 8_455 .
O2 Cd1 O3 93.44(12) 4 .
O1 Cd1 O3 95.34(12) 4 .
N3 Cd1 C12 116.32(12) . 4
O4 Cd1 C12 128.97(12) . 4
N1 Cd1 C12 103.94(11) 8_455 4
O2 Cd1 C12 27.50(10) 4 4
O1 Cd1 C12 27.63(10) 4 4
O3 Cd1 C12 95.24(11) . 4
N3 Cd1 C13 103.97(12) . .
O4 Cd1 C13 27.11(12) . .
N1 Cd1 C13 120.58(12) 8_455 .
O2 Cd1 C13 119.25(13) 4 .
O1 Cd1 C13 101.93(11) 4 .
O3 Cd1 C13 27.48(12) . .
C12 Cd1 C13 113.38(11) 4 .
C1 N1 C5 116.9(3) . .
C1 N1 Cd1 119.1(3) . 8_556
C5 N1 Cd1 123.6(3) . 8_556
C14 N2 C15 107.1(3) . .
C14 N2 C17 126.2(3) . .
C15 N2 C17 126.5(3) . .
C14 N3 C16 105.4(3) . .
C14 N3 Cd1 126.2(3) . .
C16 N3 Cd1 127.0(3) . .
C12 O1 Cd1 90.4(2) . 4_545
C12 O2 Cd1 92.4(2) . 4_545
C13 O3 Cd1 86.1(2) . .
C13 O4 Cd1 97.7(3) . .
H1W O1W H2W 114.3(16) . .
H3W O2W H4W 114.4(5) . .

loop_
_geom_bond_atom_site_label_1
_geom_bond_atom_site_label_2
_geom_bond_distance
_geom_bond_site_symmetry_2
C1 N1 1.329(5) .
C1 C2 1.373(6) .
C1 H1 0.9300 .
C2 C3 1.385(6) .
C2 H2 0.9300 .
C3 C4 1.399(5) .
C3 C6 1.478(5) .
C4 C5 1.375(6) .
C4 H4 0.9300 .
C5 N1 1.342(5) .
C5 H5 0.9300 .
C6 C11 1.397(5) .
C6 C7 1.397(5) .
C7 C8 1.384(5) .
C7 H7 0.9300 .
C8 C9 1.389(6) .
C8 C13 1.494(5) .
C9 C10 1.381(6) .
C9 H9 0.9300 .
C10 C11 1.384(5) .
C10 H10 0.9300 .
C11 C12 1.505(5) .
C12 O1 1.242(4) .
C12 O2 1.238(5) .
C12 Cd1 2.678(4) 4_545
C13 O4 1.246(5) .
C13 O3 1.253(5) .
C13 Cd1 2.709(4) .
C14 N3 1.307(5) .
C14 N2 1.331(5) .
C14 H14 0.9300 .
C15 C16 1.350(6) .
C15 N2 1.371(5) .
C15 H15 0.9300 .
C16 N3 1.367(5) .
C16 H16 0.9300 .
C17 C19 1.376(6) .
C17 C18 1.392(6) .
C17 N2 1.441(5) .
C18 C19 1.395(5) 7_655
C18 C20 1.494(6) .
C19 C18 1.395(5) 7_655
C19 H19 0.9300 .
C20 H20A 0.9600 .
C20 H20B 0.9600 .
C20 H20C 0.9600 .
Cd1 N3 2.243(3) .
Cd1 O4 2.244(3) .
Cd1 N1 2.288(3) 8_455
Cd1 O2 2.324(3) 4
Cd1 O1 2.364(3) 4
Cd1 O3 2.488(3) .
Cd1 C12 2.678(4) 4
N1 Cd1 2.288(3) 8_556
O1 Cd1 2.364(3) 4_545
O2 Cd1 2.324(3) 4_545
O1W H1W 0.83(3) .
O1W H2W 0.820(3) .
O2W H3W 0.825(7) .
O2W H4W 0.821(2) .
